data_7203087
loop_
_publ_author_name
'Wang, Su-Na'
'Bai, Junfeng'
'Li, Yi-Zhi'
'Pan, Yi'
'Scheer, Manfred'
'You, Xiao-Zeng'

_publ_section_title
;
 Synthesis, structures and properties of nickel(ii) and cobalt(ii)
 metal--organic frameworks based on a flexible tricarboxylate ligand
 H3TTG and different pyridyl-containing ligands
;
_journal_issue 11
_journal_name_full CrystEngComm
_journal_page_first 1084
_journal_paper_doi 10.1039/b710413h
_journal_volume 9
_journal_year 2007
_chemical_formula_moiety 'C42 H46 Co2 N16 O13, 6(H2 O)'
_chemical_formula_sum 'C42 H58 Co2 N16 O19'
_chemical_formula_weight 1208.90
_chemical_name_systematic
;
?
;
_space_group_IT_number 54
_symmetry_cell_setting Orthogonal
_symmetry_space_group_name_Hall '-P 2a 2ac'
_symmetry_space_group_name_H-M 'P c c a'
_atom_sites_solution_hydrogens geom
_atom_sites_solution_primary direct
_atom_sites_solution_secondary difmap
_audit_creation_method SHELXL-97
_cell_angle_alpha 90.00
_cell_angle_beta 90.00
_cell_angle_gamma 90.00
_cell_formula_units_Z 4
_cell_length_a 29.1836(17)
_cell_length_b 10.0604(6)
_cell_length_c 18.1377(10)
_cell_measurement_reflns_used 4428
_cell_measurement_temperature 291(2)
_cell_measurement_theta_max 24.46
_cell_measurement_theta_min 2.25
_cell_volume 5325.2(5)
_computing_cell_refinement SMART
_computing_data_collection 'SMART (Bruker, 2000)'
_computing_data_reduction 'SAINT (Bruker, 2000)'
_computing_molecular_graphics SHELXTL
_computing_publication_material SHELXTL
_computing_structure_refinement SHELXTL
_computing_structure_solution 'SHELXTL (Bruker, 2000)'
_diffrn_ambient_temperature 291(2)
_diffrn_measured_fraction_theta_full 0.998
_diffrn_measured_fraction_theta_max 0.998
_diffrn_measurement_device_type 'Bruker Smart Apex CCD'
_diffrn_measurement_method 'phi and omega scans'
_diffrn_radiation_monochromator graphite
_diffrn_radiation_source 'fine-focus sealed tube'
_diffrn_radiation_type MoK\a
_diffrn_radiation_wavelength 0.71073
_diffrn_reflns_av_R_equivalents 0.0692
_diffrn_reflns_av_sigmaI/netI 0.0553
_diffrn_reflns_limit_h_max 36
_diffrn_reflns_limit_h_min -29
_diffrn_reflns_limit_k_max 12
_diffrn_reflns_limit_k_min -12
_diffrn_reflns_limit_l_max 20
_diffrn_reflns_limit_l_min -22
_diffrn_reflns_number 27677
_diffrn_reflns_theta_full 26.00
_diffrn_reflns_theta_max 26.00
_diffrn_reflns_theta_min 2.02
_exptl_absorpt_coefficient_mu 0.711
_exptl_absorpt_correction_T_max 0.8478
_exptl_absorpt_correction_T_min 0.8149
_exptl_absorpt_correction_type multi-scan
_exptl_absorpt_process_details '(SADABS; Bruker, 2000)'
_exptl_crystal_colour orange
_exptl_crystal_density_diffrn 1.508
_exptl_crystal_density_method 'not measured'
_exptl_crystal_description block
_exptl_crystal_F_000 2512
_exptl_crystal_size_max 0.30
_exptl_crystal_size_mid 0.26
_exptl_crystal_size_min 0.24
_refine_diff_density_max 0.331
_refine_diff_density_min -0.625
_refine_diff_density_rms 0.071
_refine_ls_extinction_method none
_refine_ls_goodness_of_fit_ref 1.036
_refine_ls_hydrogen_treatment constr
_refine_ls_matrix_type full
_refine_ls_number_parameters 357
_refine_ls_number_reflns 5242
_refine_ls_number_restraints 0
_refine_ls_restrained_S_all 1.036
_refine_ls_R_factor_all 0.0874
_refine_ls_R_factor_gt 0.0643
_refine_ls_shift/su_max 0.000
_refine_ls_shift/su_mean 0.000
_refine_ls_structure_factor_coef Fsqd
_refine_ls_weighting_details 'calc w=1/[\s^2^(Fo^2^)+(0.0993P)^2^+0.6157P] where P=(Fo^2^+2Fc^2^)/3'
_refine_ls_weighting_scheme calc
_refine_ls_wR_factor_gt 0.1601
_refine_ls_wR_factor_ref 0.1690
_reflns_number_gt 3884
_reflns_number_total 5242
_reflns_threshold_expression >2sigma(I)
_cod_data_source_file b710413h.txt
_cod_data_source_block 260617b
_cod_database_code 7203087

loop_
_symmetry_equiv_pos_as_xyz
'x, y, z'
'-x+1/2, -y, z'
'-x, y, -z+1/2'
'x+1/2, -y, -z+1/2'
'-x, -y, -z'
'x-1/2, y, -z'
'x, -y, z-1/2'
'-x-1/2, y, z-1/2'

loop_
_atom_site_label
_atom_site_type_symbol
_atom_site_fract_x
_atom_site_fract_y
_atom_site_fract_z
_atom_site_U_iso_or_equiv
_atom_site_adp_type
_atom_site_occupancy
_atom_site_symmetry_multiplicity
_atom_site_calc_flag
_atom_site_refinement_flags
_atom_site_disorder_assembly
_atom_site_disorder_group
C1 C 0.86959(13) 0.5203(4) 0.2073(2) 0.0393(9) Uani 1 1 d . . .
C2 C 0.85391(14) 0.4209(4) 0.0990(2) 0.0406(9) Uani 1 1 d . . .
C3 C 0.92909(12) 0.4955(4) 0.1294(2) 0.0383(8) Uani 1 1 d . . .
C4 C 0.80796(14) 0.5912(4) 0.2911(2) 0.0458(9) Uani 1 1 d . . .
H4A H 0.8040 0.5955 0.3441 0.055 Uiso 1 1 calc R . .
H4B H 0.7892 0.5188 0.2727 0.055 Uiso 1 1 calc R . .
C5 C 0.79192(13) 0.7183(4) 0.2577(2) 0.0439(9) Uani 1 1 d . . .
C6 C 0.77892(13) 0.3394(4) 0.0614(2) 0.0401(8) Uani 1 1 d . . .
H6A H 0.7629 0.3558 0.0154 0.048 Uiso 1 1 calc R . .
H6B H 0.7656 0.3970 0.0986 0.048 Uiso 1 1 calc R . .
C7 C 0.77135(12) 0.1956(4) 0.0839(2) 0.0371(8) Uani 1 1 d . . .
C8 C 1.00392(14) 0.5936(5) 0.1473(2) 0.0504(10) Uani 1 1 d . . .
H8A H 1.0153 0.5432 0.1891 0.061 Uiso 1 1 calc R . .
H8B H 0.9883 0.6714 0.1664 0.061 Uiso 1 1 calc R . .
C9 C 1.04362(14) 0.6377(5) 0.1013(2) 0.0493(10) Uani 1 1 d . . .
C10 C 0.89639(14) 0.9610(4) 0.2491(2) 0.0456(10) Uani 1 1 d . . .
H10 H 0.8983 0.8720 0.2355 0.055 Uiso 1 1 calc R . .
C11 C 0.93150(15) 1.0174(5) 0.2906(2) 0.0514(10) Uani 1 1 d . . .
H11 H 0.9567 0.9659 0.3036 0.062 Uiso 1 1 calc R . .
C12 C 0.92953(15) 1.1506(4) 0.3133(2) 0.0487(10) Uani 1 1 d . . .
C13 C 0.89200(13) 1.2171(4) 0.2928(2) 0.0425(9) Uani 1 1 d . . .
H13 H 0.8885 1.3051 0.3075 0.051 Uiso 1 1 calc R . .
C14 C 0.85855(16) 1.1589(5) 0.2506(2) 0.0504(10) Uani 1 1 d . . .
H14 H 0.8336 1.2107 0.2368 0.060 Uiso 1 1 calc R . .
C15 C 0.96775(14) 1.2125(4) 0.3575(2) 0.0465(10) Uani 1 1 d . . .
H15A H 0.9958 1.2044 0.3291 0.056 Uiso 1 1 calc R . .
H15B H 0.9612 1.3067 0.3623 0.056 Uiso 1 1 calc R . .
H20 H 0.8876 0.9166 0.5694 0.056 Uiso 1 1 d R . .
H21 H 0.9423 0.9518 0.4833 0.056 Uiso 1 1 d R . .
C16 C 0.97624(14) 1.1628(4) 0.4277(2) 0.0483(10) Uani 1 1 d . . .
H16A H 0.9980 1.2220 0.4514 0.058 Uiso 1 1 calc R . .
H16B H 0.9914 1.0776 0.4219 0.058 Uiso 1 1 calc R . .
C17 C 0.93737(14) 1.1436(4) 0.4793(2) 0.0469(10) Uani 1 1 d . . .
C18 C 0.90852(12) 1.2451(4) 0.50424(19) 0.0401(9) Uani 1 1 d . . .
H18 H 0.9127 1.3314 0.4872 0.048 Uiso 1 1 calc R . .
C19 C 0.87350(14) 1.2184(4) 0.5545(2) 0.0476(10) Uani 1 1 d . . .
H19 H 0.8552 1.2878 0.5713 0.057 Uiso 1 1 calc R . .
C20 C 0.89254(13) 0.9999(4) 0.5526(2) 0.0445(9) Uani 1 1 d . . .
C21 C 0.92639(15) 1.0198(4) 0.5027(2) 0.0475(10) Uani 1 1 d . . .
Co1 Co 0.810030(17) 0.94832(5) 0.15349(3) 0.03832(18) Uani 1 1 d . . .
N1 N 0.91515(11) 0.5350(3) 0.19372(19) 0.0426(8) Uani 1 1 d . . .
N2 N 0.83821(11) 0.4654(3) 0.16241(18) 0.0414(8) Uani 1 1 d . . .
N3 N 0.90010(11) 0.4302(3) 0.08028(18) 0.0424(8) Uani 1 1 d . . .
N4 N 0.85571(11) 0.5636(3) 0.27464(19) 0.0432(8) Uani 1 1 d . . .
H4C H 0.8759 0.5751 0.3086 0.052 Uiso 1 1 calc R . .
N5 N 0.82588(11) 0.3731(3) 0.05234(18) 0.0420(8) Uani 1 1 d . . .
H5D H 0.8369 0.3590 0.0091 0.050 Uiso 1 1 calc R . .
N6 N 0.97153(11) 0.5130(3) 0.10725(18) 0.0409(7) Uani 1 1 d . . .
H6C H 0.9803 0.4748 0.0673 0.049 Uiso 1 1 calc R . .
N7 N 0.85956(11) 1.0335(3) 0.22820(18) 0.0425(8) Uani 1 1 d . . .
N8 N 0.86579(11) 1.0970(3) 0.57848(17) 0.0409(7) Uani 1 1 d . . .
O1 O 0.81720(9) 0.7737(3) 0.21165(15) 0.0429(6) Uani 1 1 d . . .
O2 O 0.75330(10) 0.7602(3) 0.27849(15) 0.0540(8) Uani 1 1 d . . .
O3 O 0.73123(8) 0.1555(3) 0.07883(14) 0.0394(6) Uani 1 1 d . . .
O4 O 0.80539(8) 0.1322(3) 0.10709(14) 0.0374(6) Uani 1 1 d . . .
O5 O 1.04575(10) 0.5944(3) 0.03694(15) 0.0476(7) Uani 1 1 d . . .
H5A H 1.0707 0.6164 0.0076 0.057 Uiso 1 1 d R . .
O6 O 1.07244(9) 0.7082(3) 0.13237(15) 0.0457(7) Uani 1 1 d . . .
O1W O 0.7500 1.0000 0.2204(2) 0.0426(8) Uani 1 2 d S . .
H1WA H 0.7427 0.9342 0.2474 0.064 Uiso 1 1 d R . .
O2W O 0.84758(9) 0.7881(3) 0.42098(14) 0.0431(6) Uani 1 1 d . . .
H2WA H 0.8573 0.8539 0.3960 0.052 Uiso 1 1 d R . .
H2WC H 0.8584 0.7165 0.4032 0.052 Uiso 1 1 d R . .
O3W O 0.70211(10) 0.9636(3) 0.43232(15) 0.0461(7) Uani 1 1 d . . .
H3WB H 0.6933 0.9536 0.4767 0.055 Uiso 1 1 d R . .
H3WC H 0.7069 1.0456 0.4239 0.055 Uiso 1 1 d R . .
O4W O 0.70414(9) 0.6796(3) 0.40304(14) 0.0469(7) Uani 1 1 d . . .
H4WD H 0.7192 0.7025 0.3650 0.056 Uiso 1 1 d R . .
H4WA H 0.6791 0.7226 0.4046 0.056 Uiso 1 1 d R . .

loop_
_atom_site_aniso_label
_atom_site_aniso_U_11
_atom_site_aniso_U_22
_atom_site_aniso_U_33
_atom_site_aniso_U_23
_atom_site_aniso_U_13
_atom_site_aniso_U_12
C1 0.041(2) 0.0311(19) 0.046(2) 0.0085(16) 0.0041(17) 0.0029(15)
C2 0.041(2) 0.0263(18) 0.054(2) 0.0089(16) -0.0052(18) -0.0053(15)
C3 0.0314(19) 0.0369(19) 0.046(2) 0.0032(16) -0.0038(15) 0.0007(15)
C4 0.044(2) 0.046(2) 0.047(2) 0.0108(18) 0.0112(18) -0.0112(17)
C5 0.0319(18) 0.048(2) 0.052(2) 0.0067(18) -0.0005(17) -0.0017(17)
C6 0.041(2) 0.037(2) 0.0423(19) 0.0077(16) -0.0071(17) -0.0032(15)
C7 0.0336(19) 0.037(2) 0.0411(19) -0.0028(15) -0.0040(16) -0.0009(15)
C8 0.038(2) 0.067(3) 0.046(2) -0.0087(19) -0.0024(18) -0.0077(19)
C9 0.045(2) 0.055(3) 0.048(2) -0.0019(19) -0.0037(19) -0.0099(19)
C10 0.047(2) 0.046(2) 0.044(2) -0.0162(17) 0.0095(19) 0.0107(17)
C11 0.049(2) 0.057(3) 0.048(2) 0.016(2) -0.0127(19) 0.003(2)
C12 0.050(2) 0.045(2) 0.051(2) 0.0171(19) -0.0020(19) -0.0162(19)
C13 0.045(2) 0.044(2) 0.0384(19) -0.0066(16) 0.0145(17) -0.0129(17)
C14 0.059(3) 0.050(2) 0.043(2) 0.0041(19) -0.0117(19) -0.006(2)
C15 0.043(2) 0.051(2) 0.046(2) 0.0125(18) -0.0115(17) -0.0211(18)
C16 0.046(2) 0.052(2) 0.047(2) -0.0144(18) 0.0141(18) -0.0177(18)
C17 0.049(2) 0.049(2) 0.043(2) -0.0188(18) 0.0125(18) -0.0183(18)
C18 0.0364(19) 0.051(2) 0.0328(17) 0.0146(16) -0.0111(14) -0.0153(16)
C19 0.046(2) 0.051(2) 0.047(2) -0.0141(18) 0.0214(18) -0.0110(18)
C20 0.038(2) 0.049(2) 0.047(2) 0.0103(19) -0.0007(17) 0.0090(17)
C21 0.050(2) 0.046(2) 0.047(2) -0.0155(18) 0.0075(19) -0.0071(18)
Co1 0.0280(3) 0.0343(3) 0.0527(3) 0.0072(2) 0.0011(2) -0.00099(19)
N1 0.0359(17) 0.0434(19) 0.0485(19) -0.0042(14) 0.0044(14) -0.0015(14)
N2 0.0386(17) 0.0381(17) 0.0474(19) 0.0052(14) -0.0009(15) -0.0079(13)
N3 0.0346(17) 0.0433(19) 0.0491(18) -0.0035(14) 0.0000(14) -0.0092(13)
N4 0.0355(17) 0.0456(19) 0.0485(19) 0.0062(15) 0.0051(14) 0.0023(14)
N5 0.0424(17) 0.0408(18) 0.0428(18) 0.0075(14) -0.0088(15) -0.0133(14)
N6 0.0388(17) 0.0406(17) 0.0434(19) -0.0056(15) 0.0031(14) -0.0058(14)
N7 0.0364(17) 0.051(2) 0.0405(18) 0.0109(15) -0.0058(14) -0.0034(14)
N8 0.0355(16) 0.051(2) 0.0366(16) -0.0125(14) 0.0058(13) -0.0016(14)
O1 0.0401(14) 0.0429(15) 0.0457(15) 0.0177(12) 0.0128(12) 0.0019(11)
O2 0.0420(15) 0.076(2) 0.0438(15) 0.0152(14) 0.0130(13) 0.0157(15)
O3 0.0293(13) 0.0439(15) 0.0450(15) 0.0054(11) -0.0087(10) -0.0097(10)
O4 0.0298(12) 0.0406(14) 0.0417(14) 0.0147(11) -0.0040(10) -0.0017(10)
O5 0.0475(16) 0.0475(16) 0.0476(16) -0.0145(12) 0.0139(13) -0.0134(12)
O6 0.0448(16) 0.0510(17) 0.0414(14) -0.0143(12) 0.0025(12) -0.0160(13)
O1W 0.0350(19) 0.039(2) 0.054(2) 0.000 0.000 0.0024(16)
O2W 0.0428(14) 0.0441(15) 0.0425(14) -0.0016(11) 0.0050(11) -0.0017(12)
O3W 0.0531(17) 0.0453(16) 0.0399(15) 0.0097(12) 0.0035(12) -0.0159(12)
O4W 0.0434(15) 0.0546(17) 0.0426(15) -0.0114(12) 0.0163(12) 0.0070(12)

loop_
_atom_type_symbol
_atom_type_description
_atom_type_scat_dispersion_real
_atom_type_scat_dispersion_imag
_atom_type_scat_source
C C 0.0033 0.0016 'International Tables Vol C Tables 4.2.6.8 and 6.1.1.4'
H H 0.0000 0.0000 'International Tables Vol C Tables 4.2.6.8 and 6.1.1.4'
N N 0.0061 0.0033 'International Tables Vol C Tables 4.2.6.8 and 6.1.1.4'
O O 0.0106 0.0060 'International Tables Vol C Tables 4.2.6.8 and 6.1.1.4'
Co Co 0.3494 0.9721 'International Tables Vol C Tables 4.2.6.8 and 6.1.1.4'

loop_
_geom_angle_atom_site_label_1
_geom_angle_atom_site_label_2
_geom_angle_atom_site_label_3
_geom_angle
_geom_angle_site_symmetry_1
_geom_angle_site_symmetry_3
_geom_angle_publ_flag
N2 C1 N4 118.3(3) . . ?
N2 C1 N1 126.9(4) . . ?
N4 C1 N1 114.8(4) . . ?
N5 C2 N2 119.1(4) . . ?
N5 C2 N3 119.0(4) . . ?
N2 C2 N3 121.8(3) . . ?
N1 C3 N6 122.0(4) . . ?
N1 C3 N3 121.9(3) . . ?
N6 C3 N3 116.1(4) . . ?
N4 C4 C5 112.4(3) . . ?
N4 C4 H4A 109.1 . . ?
C5 C4 H4A 109.1 . . ?
N4 C4 H4B 109.1 . . ?
C5 C4 H4B 109.1 . . ?
H4A C4 H4B 107.8 . . ?
O1 C5 O2 125.5(4) . . ?
O1 C5 C4 118.1(3) . . ?
O2 C5 C4 116.5(3) . . ?
N5 C6 C7 113.5(3) . . ?
N5 C6 H6A 108.9 . . ?
C7 C6 H6A 108.9 . . ?
N5 C6 H6B 108.9 . . ?
C7 C6 H6B 108.9 . . ?
H6A C6 H6B 107.7 . . ?
O3 C7 O4 127.3(4) . . ?
O3 C7 C6 115.3(3) . . ?
O4 C7 C6 117.4(3) . . ?
N6 C8 C9 113.2(3) . . ?
N6 C8 H8A 108.9 . . ?
C9 C8 H8A 108.9 . . ?
N6 C8 H8B 108.9 . . ?
C9 C8 H8B 108.9 . . ?
H8A C8 H8B 107.8 . . ?
O6 C9 O5 126.3(4) . . ?
O6 C9 C8 116.3(4) . . ?
O5 C9 C8 117.2(4) . . ?
N7 C10 C11 121.0(4) . . ?
N7 C10 H10 119.5 . . ?
C11 C10 H10 119.5 . . ?
C10 C11 C12 121.2(4) . . ?
C10 C11 H11 119.4 . . ?
C12 C11 H11 119.4 . . ?
C13 C12 C11 115.5(4) . . ?
C13 C12 C15 123.1(4) . . ?
C11 C12 C15 121.3(4) . . ?
C12 C13 C14 121.6(4) . . ?
C12 C13 H13 119.2 . . ?
C14 C13 H13 119.2 . . ?
N7 C14 C13 124.1(4) . . ?
N7 C14 H14 117.9 . . ?
C13 C14 H14 117.9 . . ?
C16 C15 C12 118.1(3) . . ?
C16 C15 H15A 107.8 . . ?
C12 C15 H15A 107.8 . . ?
C16 C15 H15B 107.8 . . ?
C12 C15 H15B 107.8 . . ?
H15A C15 H15B 107.1 . . ?
C15 C16 C17 119.2(4) . . ?
C15 C16 H16A 107.5 . . ?
C17 C16 H16A 107.5 . . ?
C15 C16 H16B 107.5 . . ?
C17 C16 H16B 107.5 . . ?
H16A C16 H16B 107.0 . . ?
C21 C17 C18 115.3(4) . . ?
C21 C17 C16 119.9(4) . . ?
C18 C17 C16 124.7(4) . . ?
C19 C18 C17 120.8(4) . . ?
C19 C18 H18 119.6 . . ?
C17 C18 H18 119.6 . . ?
N8 C19 C18 121.3(4) . . ?
N8 C19 H19 119.3 . . ?
C18 C19 H19 119.3 . . ?
N8 C20 C21 123.6(4) . . ?
N8 C20 H20 117.7 . . ?
C21 C20 H20 118.7 . . ?
C17 C21 C20 121.1(4) . . ?
C17 C21 H21 117.1 . . ?
C20 C21 H21 121.7 . . ?
O4 Co1 O1 173.19(11) 1_565 . ?
O4 Co1 O3 98.50(10) 1_565 2_665 ?
O1 Co1 O3 87.94(11) . 2_665 ?
O4 Co1 N7 86.74(11) 1_565 . ?
O1 Co1 N7 87.09(12) . . ?
O3 Co1 N7 171.96(12) 2_665 . ?
O4 Co1 N8 88.96(11) 1_565 7_575 ?
O1 Co1 N8 93.76(11) . 7_575 ?
O3 Co1 N8 85.46(11) 2_665 7_575 ?
N7 Co1 N8 88.56(13) . 7_575 ?
O4 Co1 O1W 87.73(8) 1_565 . ?
O1 Co1 O1W 89.99(9) . . ?
O3 Co1 O1W 90.97(9) 2_665 . ?
N7 Co1 O1W 95.35(12) . . ?
N8 Co1 O1W 174.72(12) 7_575 . ?
C3 N1 C1 115.8(3) . . ?
C2 N2 C1 115.6(3) . . ?
C2 N3 C3 117.6(3) . . ?
C1 N4 C4 122.2(4) . . ?
C1 N4 H4C 118.9 . . ?
C4 N4 H4C 118.9 . . ?
C2 N5 C6 129.3(4) . . ?
C2 N5 H5D 115.3 . . ?
C6 N5 H5D 115.3 . . ?
C3 N6 C8 122.6(3) . . ?
C3 N6 H6C 118.7 . . ?
C8 N6 H6C 118.7 . . ?
C14 N7 C10 116.4(3) . . ?
C14 N7 Co1 123.7(3) . . ?
C10 N7 Co1 119.6(3) . . ?
C19 N8 C20 117.5(3) . . ?
C19 N8 Co1 122.1(3) . 7_576 ?
C20 N8 Co1 120.3(3) . 7_576 ?
C5 O1 Co1 131.7(3) . . ?
C7 O3 Co1 131.1(2) . 2_665 ?
C7 O4 Co1 130.8(2) . 1_545 ?
C9 O5 H5A 119.5 . . ?
Co1 O1W Co1 112.80(17) 2_675 . ?
Co1 O1W H1WA 107.6 2_675 . ?
Co1 O1W H1WA 109.5 . . ?
H2WA O2W H2WC 109.5 . . ?
H3WB O3W H3WC 109.5 . . ?
H4WD O4W H4WA 109.5 . . ?

loop_
_geom_bond_atom_site_label_1
_geom_bond_atom_site_label_2
_geom_bond_distance
_geom_bond_site_symmetry_2
_geom_bond_publ_flag
C1 N2 1.344(5) . ?
C1 N4 1.358(5) . ?
C1 N1 1.360(5) . ?
C2 N5 1.272(5) . ?
C2 N2 1.316(5) . ?
C2 N3 1.393(5) . ?
C3 N1 1.298(5) . ?
C3 N6 1.314(5) . ?
C3 N3 1.393(5) . ?
C4 N4 1.452(5) . ?
C4 C5 1.491(6) . ?
C4 H4A 0.9700 . ?
C4 H4B 0.9700 . ?
C5 O1 1.246(5) . ?
C5 O2 1.261(5) . ?
C6 N5 1.421(5) . ?
C6 C7 1.519(5) . ?
C6 H6A 0.9700 . ?
C6 H6B 0.9700 . ?
C7 O3 1.242(4) . ?
C7 O4 1.253(4) . ?
C8 N6 1.442(5) . ?
C8 C9 1.495(6) . ?
C8 H8A 0.9700 . ?
C8 H8B 0.9700 . ?
C9 O6 1.236(5) . ?
C9 O5 1.248(5) . ?
C10 N7 1.353(5) . ?
C10 C11 1.393(6) . ?
C10 H10 0.9300 . ?
C11 C12 1.402(7) . ?
C11 H11 0.9300 . ?
C12 C13 1.336(6) . ?
C12 C15 1.509(6) . ?
C13 C14 1.372(6) . ?
C13 H13 0.9300 . ?
C14 N7 1.326(6) . ?
C14 H14 0.9300 . ?
C15 C16 1.390(6) . ?
C15 H15A 0.9700 . ?
C15 H15B 0.9700 . ?
C16 C17 1.483(5) . ?
C16 H16A 0.9700 . ?
C16 H16B 0.9700 . ?
C17 C21 1.355(6) . ?
C17 C18 1.399(6) . ?
C18 C19 1.395(5) . ?
C18 H18 0.9300 . ?
C19 N8 1.316(6) . ?
C19 H19 0.9300 . ?
C20 N8 1.336(5) . ?
C20 C21 1.355(6) . ?
C20 H20 0.9041 . ?
C21 H21 0.8979 . ?
Co1 O4 2.037(2) 1_565 ?
Co1 O1 2.060(3) . ?
Co1 O3 2.092(2) 2_665 ?
Co1 N7 2.159(3) . ?
Co1 N8 2.170(3) 7_575 ?
Co1 O1W 2.194(2) . ?
N4 H4C 0.8600 . ?
N5 H5D 0.8600 . ?
N6 H6C 0.8600 . ?
N8 Co1 2.170(3) 7_576 ?
O3 Co1 2.092(2) 2_665 ?
O4 Co1 2.037(2) 1_545 ?
O5 H5A 0.9300 . ?
O1W Co1 2.194(2) 2_675 ?
O1W H1WA 0.8499 . ?
O2W H2WA 0.8499 . ?
O2W H2WC 0.8500 . ?
O3W H3WB 0.8501 . ?
O3W H3WC 0.8500 . ?
O4W H4WD 0.8500 . ?
O4W H4WA 0.8499 . ?

loop_
_geom_hbond_atom_site_label_D
_geom_hbond_atom_site_label_H
_geom_hbond_atom_site_label_A
_geom_hbond_distance_DH
_geom_hbond_distance_HA
_geom_hbond_distance_DA
_geom_hbond_angle_DHA
_geom_hbond_site_symmetry_A
O4W H4WD O2 0.85 1.95 2.796(4) 178.4 .
O3W H3WB O3 0.85 2.42 3.036(4) 129.8 7_566
O3W H3WC O2W 0.85 2.31 2.895(4) 126.5 2_675
O3W H3WB N8 0.85 2.58 3.366(4) 154.5 2_675
O5 H5A N3 0.93 1.87 2.661(4) 141.9 5_765
N6 H6C O5 0.86 2.15 2.874(4) 141.2 5_765
N5 H5D O2W 0.86 2.20 2.951(4) 145.7 7_565
O2W H2WC O6 0.85 2.12 2.651(4) 120.1 3_755
N4 H4C O6 0.86 2.28 3.059(5) 150.1 3_755
